data_7125737
loop_
_publ_author_name
'Ambhore, Madan D.'
'Basavarajappa, Ashokkumar'
'Anand, Venkataramanarao G.'

_publ_section_title
;
 A wide-range of redox states of core-modified expanded porphyrinoids.
;
_journal_issue 47
_journal_name_full 'Chemical communications (Cambridge, England)'
_journal_page_first 6763
_journal_page_last 6766
_journal_paper_doi 10.1039/c9cc02326g
_journal_volume 55
_journal_year 2019
_chemical_formula_moiety 'C112 H104 N4 S4'
_chemical_formula_sum 'C112 H104 N4 S4'
_chemical_formula_weight 1634.23
_space_group_crystal_system monoclinic
_space_group_IT_number 15
_space_group_name_Hall '-C 2yc'
_space_group_name_H-M_alt 'C 1 2/c 1'
_atom_sites_solution_hydrogens geom
_audit_creation_method SHELXL-2017/1
_audit_update_record
;
2019-04-25 deposited with the CCDC.	2019-05-23 downloaded from the CCDC.
;
_cell_angle_alpha 90
_cell_angle_beta 112.241(9)
_cell_angle_gamma 90
_cell_formula_units_Z 8
_cell_length_a 50.346(15)
_cell_length_b 16.533(5)
_cell_length_c 29.033(8)
_cell_measurement_reflns_used 9049
_cell_measurement_temperature 100(2)
_cell_measurement_theta_max 22.05
_cell_measurement_theta_min 2.37
_cell_volume 22368(11)
_computing_cell_refinement 'Bruker SAINT'
_computing_data_collection 'Bruker APEX2'
_computing_data_reduction 'Bruker SAINT'
_computing_molecular_graphics 'Bruker SHELXTL'
_computing_publication_material 'Bruker SHELXTL'
_computing_structure_refinement 'SHELXL-2017/1 (Sheldrick, 2017)'
_computing_structure_solution 'SHELXS-97 (Sheldrick 2008)'
_diffrn_ambient_temperature 100(2)
_diffrn_measured_fraction_theta_full 1.000
_diffrn_measured_fraction_theta_max 1.000
_diffrn_measurement_device_type 'Bruker APEX-II CCD'
_diffrn_measurement_method '\f and \w scans'
_diffrn_radiation_type MoK\a
_diffrn_radiation_wavelength 0.71073
_diffrn_reflns_av_R_equivalents 0.1243
_diffrn_reflns_av_unetI/netI 0.0830
_diffrn_reflns_Laue_measured_fraction_full 1.000
_diffrn_reflns_Laue_measured_fraction_max 1.000
_diffrn_reflns_limit_h_max 60
_diffrn_reflns_limit_h_min -60
_diffrn_reflns_limit_k_max 18
_diffrn_reflns_limit_k_min -20
_diffrn_reflns_limit_l_max 35
_diffrn_reflns_limit_l_min -35
_diffrn_reflns_number 154607
_diffrn_reflns_point_group_measured_fraction_full 1.000
_diffrn_reflns_point_group_measured_fraction_max 1.000
_diffrn_reflns_theta_full 25.242
_diffrn_reflns_theta_max 25.500
_diffrn_reflns_theta_min 0.874
_exptl_absorpt_coefficient_mu 0.127
_exptl_crystal_colour green
_exptl_crystal_density_diffrn 0.971
_exptl_crystal_description cube
_exptl_crystal_F_000 6944
_refine_diff_density_max 0.251
_refine_diff_density_min -0.370
_refine_diff_density_rms 0.059
_refine_ls_extinction_method none
_refine_ls_goodness_of_fit_ref 1.105
_refine_ls_hydrogen_treatment constr
_refine_ls_matrix_type full
_refine_ls_number_parameters 1105
_refine_ls_number_reflns 20809
_refine_ls_number_restraints 0
_refine_ls_restrained_S_all 1.105
_refine_ls_R_factor_all 0.1091
_refine_ls_R_factor_gt 0.0692
_refine_ls_shift/su_max 0.001
_refine_ls_shift/su_mean 0.000
_refine_ls_structure_factor_coef Fsqd
_refine_ls_weighting_details 'w=1/[\s^2^(Fo^2^)+(0.1000P)^2^+0.3833P] where P=(Fo^2^+2Fc^2^)/3'
_refine_ls_weighting_scheme calc
_refine_ls_wR_factor_gt 0.1853
_refine_ls_wR_factor_ref 0.2017
_reflns_Friedel_coverage 0.000
_reflns_number_gt 13419
_reflns_number_total 20809
_reflns_threshold_expression 'I > 2\s(I)'
_cod_data_source_file c9cc02326g3.cif
_cod_data_source_block 5b
_cod_original_sg_symbol_H-M 'C 2/c'
_cod_database_code 7125737
_shelx_shelxl_version_number 2017/1
_shelx_space_group_comment
;
The symmetry employed for this shelxl refinement is uniquely defined
by the following loop, which should always be used as a source of
symmetry information in preference to the above space-group names.
They are only intended as comments.
;
_platon_squeeze_void_probe_radius 1.20

loop_
_space_group_symop_operation_xyz
'x, y, z'
'-x, y, -z+1/2'
'x+1/2, y+1/2, z'
'-x+1/2, y+1/2, -z+1/2'
'-x, -y, -z'
'x, -y, z-1/2'
'-x+1/2, -y+1/2, -z'
'x+1/2, -y+1/2, z-1/2'

loop_
_atom_site_label
_atom_site_type_symbol
_atom_site_fract_x
_atom_site_fract_y
_atom_site_fract_z
_atom_site_U_iso_or_equiv
_atom_site_adp_type
_atom_site_occupancy
_atom_site_site_symmetry_order
_atom_site_calc_flag
_atom_site_refinement_flags_posn
_atom_site_refinement_flags_adp
C9 C 0.40049(6) 0.79464(17) 0.40946(10) 0.0337(7) Uani 1 1 d . .
C10 C 0.36640(6) 0.60048(18) 0.25153(10) 0.0319(7) Uani 1 1 d . .
C11 C 0.47180(6) 0.37526(18) 0.55956(11) 0.0344(7) Uani 1 1 d . .
C12 C 0.36691(6) 0.51926(18) 0.26158(10) 0.0311(7) Uani 1 1 d . .
C13 C 0.41435(6) 0.87652(17) 0.41434(10) 0.0326(7) Uani 1 1 d . .
C14 C 0.42868(6) 0.35053(18) 0.48236(10) 0.0320(7) Uani 1 1 d . .
C15 C 0.37612(6) 0.66413(18) 0.28792(10) 0.0329(7) Uani 1 1 d . .
C16 C 0.39902(7) 0.94807(18) 0.40968(11) 0.0385(7) Uani 1 1 d . .
C17 C 0.37565(6) 0.40525(17) 0.30272(10) 0.0295(6) Uani 1 1 d . .
C18 C 0.38444(6) 0.34582(17) 0.34146(10) 0.0314(7) Uani 1 1 d . .
C19 C 0.35391(7) 0.62760(18) 0.19816(10) 0.0354(7) Uani 1 1 d . .
C20 C 0.38274(7) 0.25894(17) 0.32597(10) 0.0326(7) Uani 1 1 d . .
C21 C 0.39275(6) 0.75448(17) 0.36246(10) 0.0322(7) Uani 1 1 d . .
C22 C 0.31189(6) 0.41819(19) 0.40394(11) 0.0360(7) Uani 1 1 d . .
C23 C 0.44690(6) 0.32511(18) 0.52850(10) 0.0339(7) Uani 1 1 d . .
C24 C 0.44444(6) 0.24706(18) 0.54810(10) 0.0334(7) Uani 1 1 d . .
C25 C 0.40742(6) 0.07413(18) 0.55685(10) 0.0349(7) Uani 1 1 d . .
C26 C 0.39279(6) 0.59345(19) 0.52359(10) 0.0357(7) Uani 1 1 d . .
C27 C 0.32837(7) 0.09886(19) 0.46079(10) 0.0370(7) Uani 1 1 d . .
C28 C 0.35743(6) 0.39954(19) 0.48014(11) 0.0381(7) Uani 1 1 d . .
H28 H 0.356308 0.344242 0.485005 0.046 Uiso 1 1 calc R U
C29 C 0.35852(7) 0.21161(18) 0.31791(10) 0.0376(7) Uani 1 1 d . .
C30 C 0.42635(6) 0.43148(18) 0.46330(10) 0.0332(7) Uani 1 1 d . .
H30 H 0.436220 0.474779 0.482709 0.040 Uiso 1 1 calc R U
C31 C 0.40872(6) 0.44012(18) 0.41496(10) 0.0331(7) Uani 1 1 d . .
H31 H 0.404314 0.489740 0.398741 0.040 Uiso 1 1 calc R U
C32 C 0.37737(7) 0.44762(18) 0.51217(11) 0.0373(7) Uani 1 1 d . .
H32 H 0.390564 0.428844 0.542356 0.045 Uiso 1 1 calc R U
C33 C 0.39413(7) 0.67115(18) 0.50202(10) 0.0360(7) Uani 1 1 d . .
C34 C 0.40947(7) 0.58641(19) 0.57796(11) 0.0387(7) Uani 1 1 d . .
C35 C 0.39778(7) 0.76191(18) 0.45073(11) 0.0354(7) Uani 1 1 d . .
C36 C 0.39762(6) 0.36451(17) 0.39160(10) 0.0325(7) Uani 1 1 d . .
C37 C 0.47444(6) 0.40057(19) 0.60728(11) 0.0387(7) Uani 1 1 d . .
C38 C 0.37688(6) 0.53038(18) 0.49649(10) 0.0342(7) Uani 1 1 d . .
C39 C 0.35712(7) 0.45458(19) 0.22505(11) 0.0382(7) Uani 1 1 d . .
H39 H 0.348773 0.460680 0.190684 0.046 Uiso 1 1 calc R U
C40 C 0.49413(6) 0.38944(19) 0.54269(11) 0.0380(7) Uani 1 1 d . .
C41 C 0.37836(7) 0.07205(18) 0.52144(10) 0.0375(7) Uani 1 1 d . .
C42 C 0.30068(6) 0.33673(19) 0.40017(11) 0.0363(7) Uani 1 1 d . .
C43 C 0.36235(7) 0.38503(19) 0.24998(10) 0.0396(8) Uani 1 1 d . .
H43 H 0.358304 0.333410 0.236386 0.047 Uiso 1 1 calc R U
C44 C 0.41386(7) 1.02215(19) 0.41838(11) 0.0418(8) Uani 1 1 d . .
H44 H 0.403652 1.069988 0.415589 0.050 Uiso 1 1 calc R U
C45 C 0.27762(6) 0.06825(19) 0.40824(11) 0.0395(8) Uani 1 1 d . .
C46 C 0.43630(7) -0.0529(2) 0.59060(11) 0.0444(8) Uani 1 1 d . .
C47 C 0.33807(7) 0.44173(18) 0.43777(11) 0.0377(7) Uani 1 1 d . .
C48 C 0.37140(7) 0.64352(19) 0.17208(11) 0.0418(8) Uani 1 1 d . .
C49 C 0.42676(6) 0.13437(19) 0.56129(10) 0.0363(7) Uani 1 1 d . .
C50 C 0.29155(6) 0.48308(19) 0.37329(11) 0.0385(7) Uani 1 1 d . .
C51 C 0.28840(7) 0.5000(2) 0.32415(12) 0.0424(8) Uani 1 1 d . .
C52 C 0.43910(7) 0.5989(2) 0.59683(11) 0.0434(8) Uani 1 1 d . .
C53 C 0.29586(7) 0.20824(19) 0.40954(11) 0.0384(7) Uani 1 1 d . .
C54 C 0.44387(7) 0.87927(19) 0.42666(11) 0.0413(8) Uani 1 1 d . .
C55 C 0.44319(8) 1.02579(19) 0.43095(11) 0.0435(8) Uani 1 1 d . .
C56 C 0.38104(8) 0.09736(19) 0.29474(11) 0.0454(8) Uani 1 1 d . .
C57 C 0.35993(7) 0.0071(2) 0.51434(11) 0.0436(8) Uani 1 1 d . .
H57 H 0.365524 -0.041911 0.530867 0.052 Uiso 1 1 calc R U
C58 C 0.41639(7) 0.00493(19) 0.59306(10) 0.0400(8) Uani 1 1 d . .
C59 C 0.32438(7) 0.6368(2) 0.17541(11) 0.0436(8) Uani 1 1 d . .
C60 C 0.33238(7) 0.02166(19) 0.48041(11) 0.0431(8) Uani 1 1 d . .
H60 H 0.317894 -0.017025 0.471641 0.052 Uiso 1 1 calc R U
C61 C 0.38062(7) 0.74334(19) 0.27755(11) 0.0417(8) Uani 1 1 d . .
H61 H 0.377238 0.761616 0.245526 0.050 Uiso 1 1 calc R U
C62 C 0.27393(7) 0.0217(2) 0.36684(12) 0.0443(8) Uani 1 1 d . .
C63 C 0.30144(6) 0.12966(19) 0.42620(11) 0.0379(7) Uani 1 1 d . .
C64 C 0.35829(8) 0.1312(2) 0.30227(12) 0.0483(9) Uani 1 1 d . .
H64 H 0.342041 0.099899 0.296835 0.058 Uiso 1 1 calc R U
C65 C 0.45755(7) 0.9542(2) 0.43425(12) 0.0435(8) Uani 1 1 d . .
H65 H 0.477227 0.955719 0.441881 0.052 Uiso 1 1 calc R U
C66 C 0.40377(8) 0.8031(2) 0.49784(11) 0.0453(8) Uani 1 1 d . .
H66 H 0.408099 0.857531 0.504630 0.054 Uiso 1 1 calc R U
C67 C 0.45401(8) 0.5989(2) 0.64824(12) 0.0539(9) Uani 1 1 d . .
H67 H 0.473741 0.607380 0.660955 0.065 Uiso 1 1 calc R U
C68 C 0.36717(7) 0.9474(2) 0.39590(13) 0.0506(9) Uani 1 1 d . .
H68A H 0.358060 0.921944 0.364038 0.076 Uiso 1 1 calc R U
H68B H 0.360337 1.001891 0.394334 0.076 Uiso 1 1 calc R U
H68C H 0.362716 0.917767 0.420516 0.076 Uiso 1 1 calc R U
C69 C 0.40655(8) 0.22545(19) 0.31904(12) 0.0437(8) Uani 1 1 d . .
C70 C 0.45506(7) 0.1412(2) 0.59933(11) 0.0422(8) Uani 1 1 d . .
H70 H 0.463868 0.104002 0.624562 0.051 Uiso 1 1 calc R U
C71 C 0.39495(8) 0.5750(2) 0.61043(11) 0.0436(8) Uani 1 1 d . .
C72 C 0.46637(7) 0.21062(19) 0.59178(11) 0.0394(7) Uani 1 1 d . .
H72 H 0.484421 0.231390 0.610437 0.047 Uiso 1 1 calc R U
C73 C 0.45102(7) 0.3867(2) 0.62697(12) 0.0490(9) Uani 1 1 d . .
H73A H 0.451753 0.331737 0.638005 0.073 Uiso 1 1 calc R U
H73B H 0.432687 0.397008 0.601046 0.073 Uiso 1 1 calc R U
H73C H 0.453741 0.422622 0.654372 0.073 Uiso 1 1 calc R U
C74 C 0.44025(9) 0.5867(2) 0.68087(12) 0.0563(10) Uani 1 1 d . .
C75 C 0.49959(7) 0.4380(2) 0.63725(13) 0.0506(9) Uani 1 1 d . .
H75 H 0.501492 0.455224 0.668830 0.061 Uiso 1 1 calc R U
C76 C 0.26932(7) 0.5593(2) 0.29810(12) 0.0483(9) Uani 1 1 d . .
H76 H 0.267335 0.570475 0.265563 0.058 Uiso 1 1 calc R U
C77 C 0.39050(7) 0.79268(19) 0.31851(11) 0.0427(8) Uani 1 1 d . .
H77 H 0.395254 0.846713 0.317023 0.051 Uiso 1 1 calc R U
C78 C 0.40178(8) 0.7466(2) 0.52952(12) 0.0483(9) Uani 1 1 d . .
H78 H 0.404742 0.754366 0.562834 0.058 Uiso 1 1 calc R U
C79 C 0.27166(7) 0.3155(2) 0.36661(13) 0.0487(9) Uani 1 1 d . .
H79 H 0.257995 0.350093 0.345132 0.058 Uiso 1 1 calc R U
C80 C 0.40512(8) 0.0008(2) 0.63068(12) 0.0487(9) Uani 1 1 d . .
C81 C 0.26862(7) 0.2363(2) 0.37286(13) 0.0495(9) Uani 1 1 d . .
H81 H 0.252307 0.205193 0.356910 0.059 Uiso 1 1 calc R U
C82 C 0.40518(9) 0.1451(2) 0.30361(12) 0.0516(9) Uani 1 1 d . .
H82 H 0.420978 0.122712 0.299111 0.062 Uiso 1 1 calc R U
C83 C 0.52204(7) 0.4505(2) 0.62155(14) 0.0544(9) Uani 1 1 d . .
C84 C 0.45595(7) 0.6117(2) 0.56430(13) 0.0545(9) Uani 1 1 d . .
H84A H 0.443992 0.600049 0.530348 0.082 Uiso 1 1 calc R U
H84B H 0.472280 0.576294 0.574821 0.082 Uiso 1 1 calc R U
H84C H 0.462317 0.666832 0.566957 0.082 Uiso 1 1 calc R U
C85 C 0.45087(8) -0.0457(2) 0.55387(12) 0.0524(9) Uani 1 1 d . .
H85A H 0.467534 -0.011922 0.567649 0.079 Uiso 1 1 calc R U
H85B H 0.437816 -0.022166 0.523520 0.079 Uiso 1 1 calc R U
H85C H 0.456528 -0.098421 0.547110 0.079 Uiso 1 1 calc R U
C86 C 0.25275(7) -0.0381(2) 0.35284(14) 0.0545(10) Uani 1 1 d . .
H86 H 0.250076 -0.068963 0.324643 0.065 Uiso 1 1 calc R U
C87 C 0.25997(7) 0.0572(2) 0.43474(13) 0.0518(9) Uani 1 1 d . .
C88 C 0.25308(7) 0.6027(2) 0.31860(14) 0.0525(9) Uani 1 1 d . .
C89 C 0.25656(7) 0.5851(2) 0.36719(14) 0.0551(9) Uani 1 1 d . .
H89 H 0.245832 0.613700 0.381694 0.066 Uiso 1 1 calc R U
C90 C 0.27558(7) 0.5260(2) 0.39503(13) 0.0495(9) Uani 1 1 d . .
C91 C 0.31263(9) 0.6637(2) 0.12625(12) 0.0561(10) Uani 1 1 d . .
H91 H 0.292853 0.670032 0.111014 0.067 Uiso 1 1 calc R U
C92 C 0.32958(9) 0.6811(2) 0.09949(12) 0.0550(10) Uani 1 1 d . .
C93 C 0.35855(9) 0.6707(2) 0.12257(13) 0.0554(10) Uani 1 1 d . .
H93 H 0.370180 0.682050 0.104986 0.066 Uiso 1 1 calc R U
C94 C 0.51868(7) 0.4265(2) 0.57389(13) 0.0507(9) Uani 1 1 d . .
H94 H 0.533485 0.435938 0.562810 0.061 Uiso 1 1 calc R U
C95 C 0.49259(7) 0.3608(2) 0.49246(12) 0.0491(9) Uani 1 1 d . .
H95A H 0.481251 0.397947 0.467290 0.074 Uiso 1 1 calc R U
H95B H 0.483947 0.308117 0.485796 0.074 Uiso 1 1 calc R U
H95C H 0.511606 0.358062 0.492302 0.074 Uiso 1 1 calc R U
C96 C 0.44324(9) -0.1173(2) 0.62403(12) 0.0586(10) Uani 1 1 d . .
H96 H 0.456192 -0.156248 0.622445 0.070 Uiso 1 1 calc R U
C97 C 0.23573(8) -0.0528(2) 0.37941(15) 0.0572(10) Uani 1 1 d . .
C98 C 0.41127(10) 0.5757(2) 0.66140(13) 0.0606(11) Uani 1 1 d . .
H98 H 0.401891 0.568353 0.683209 0.073 Uiso 1 1 calc R U
C99 C 0.29201(8) 0.0348(3) 0.33650(14) 0.0620(10) Uani 1 1 d . .
H99A H 0.287285 0.086066 0.319839 0.093 Uiso 1 1 calc R U
H99B H 0.288354 -0.007592 0.312285 0.093 Uiso 1 1 calc R U
H99C H 0.311929 0.034327 0.357990 0.093 Uiso 1 1 calc R U
C100 C 0.40321(8) 0.6340(2) 0.19536(15) 0.0631(11) Uani 1 1 d . .
H10A H 0.409755 0.647713 0.230016 0.095 Uiso 1 1 calc R U
H10B H 0.412100 0.669206 0.179100 0.095 Uiso 1 1 calc R U
H10C H 0.408249 0.578949 0.191928 0.095 Uiso 1 1 calc R U
C101 C 0.23914(8) -0.0044(2) 0.41937(16) 0.0635(11) Uani 1 1 d . .
H101 H 0.227305 -0.012341 0.436993 0.076 Uiso 1 1 calc R U
C102 C 0.30471(8) 0.6193(3) 0.20236(13) 0.0632(11) Uani 1 1 d . .
H10D H 0.314015 0.634116 0.236731 0.095 Uiso 1 1 calc R U
H10E H 0.300226 0.562623 0.199962 0.095 Uiso 1 1 calc R U
H10F H 0.287344 0.649945 0.187574 0.095 Uiso 1 1 calc R U
C103 C 0.41287(9) -0.0642(2) 0.66330(13) 0.0626(11) Uani 1 1 d . .
H103 H 0.405553 -0.067435 0.688248 0.075 Uiso 1 1 calc R U
C104 C 0.45865(9) 1.1059(2) 0.44196(15) 0.0650(11) Uani 1 1 d . .
H10G H 0.448651 1.143887 0.416237 0.097 Uiso 1 1 calc R U
H10H H 0.477848 1.098852 0.443257 0.097 Uiso 1 1 calc R U
H10I H 0.459295 1.125885 0.473408 0.097 Uiso 1 1 calc R U
C105 C 0.33280(8) 0.2463(2) 0.32473(16) 0.0647(11) Uani 1 1 d . .
H10J H 0.338918 0.282841 0.352495 0.097 Uiso 1 1 calc R U
H10K H 0.321736 0.203361 0.330896 0.097 Uiso 1 1 calc R U
H10L H 0.321231 0.274962 0.295175 0.097 Uiso 1 1 calc R U
C106 C 0.43349(8) 0.2743(2) 0.32847(16) 0.0645(11) Uani 1 1 d . .
H10M H 0.447390 0.241451 0.321914 0.097 Uiso 1 1 calc R U
H10N H 0.441208 0.291789 0.362527 0.097 Uiso 1 1 calc R U
H10O H 0.428973 0.320642 0.306958 0.097 Uiso 1 1 calc R U
C107 C 0.46149(8) 0.8020(2) 0.43372(16) 0.0615(10) Uani 1 1 d . .
H10P H 0.460704 0.772367 0.461624 0.092 Uiso 1 1 calc R U
H10Q H 0.481058 0.815548 0.439718 0.092 Uiso 1 1 calc R U
H10R H 0.453794 0.769334 0.404272 0.092 Uiso 1 1 calc R U
C108 C 0.36289(8) 0.5655(2) 0.59203(15) 0.0641(11) Uani 1 1 d . .
H10S H 0.357868 0.510010 0.583123 0.096 Uiso 1 1 calc R U
H10T H 0.353978 0.599238 0.563399 0.096 Uiso 1 1 calc R U
H10U H 0.356349 0.581044 0.617811 0.096 Uiso 1 1 calc R U
C109 C 0.38637(10) 0.0664(3) 0.63757(15) 0.0742(12) Uani 1 1 d . .
H10V H 0.368994 0.069724 0.608498 0.111 Uiso 1 1 calc R U
H10W H 0.396328 0.117202 0.642556 0.111 Uiso 1 1 calc R U
H10$ H 0.381787 0.054421 0.666068 0.111 Uiso 1 1 calc R U
C110 C 0.30564(9) 0.4536(3) 0.30040(14) 0.0686(12) Uani 1 1 d . .
H11A H 0.298594 0.465414 0.265450 0.103 Uiso 1 1 calc R U
H11B H 0.303865 0.396639 0.305106 0.103 Uiso 1 1 calc R U
H11C H 0.325449 0.469075 0.315530 0.103 Uiso 1 1 calc R U
C111 C 0.43112(11) -0.1244(2) 0.65991(13) 0.0690(12) Uani 1 1 d . .
C112 C 0.38069(10) 0.0105(2) 0.27905(15) 0.0692(12) Uani 1 1 d . .
H11D H 0.366351 -0.018612 0.286623 0.104 Uiso 1 1 calc R U
H11E H 0.399160 -0.013340 0.296608 0.104 Uiso 1 1 calc R U
H11F H 0.376325 0.008111 0.243898 0.104 Uiso 1 1 calc R U
C113 C 0.23201(9) 0.6672(3) 0.28884(16) 0.0778(13) Uani 1 1 d . .
H11G H 0.238125 0.688471 0.263680 0.117 Uiso 1 1 calc R U
H11H H 0.231364 0.710103 0.310682 0.117 Uiso 1 1 calc R U
H11I H 0.213265 0.643812 0.273374 0.117 Uiso 1 1 calc R U
C114 C 0.26329(10) 0.1086(3) 0.47989(15) 0.0780(13) Uani 1 1 d . .
H11J H 0.282940 0.107574 0.502700 0.117 Uiso 1 1 calc R U
H11K H 0.251247 0.087562 0.495973 0.117 Uiso 1 1 calc R U
H11L H 0.257785 0.163343 0.469552 0.117 Uiso 1 1 calc R U
C115 C 0.27845(10) 0.5096(3) 0.44778(14) 0.0757(13) Uani 1 1 d . .
H11M H 0.274313 0.453717 0.451068 0.114 Uiso 1 1 calc R U
H11N H 0.265185 0.543034 0.455754 0.114 Uiso 1 1 calc R U
H11O H 0.297671 0.521644 0.470117 0.114 Uiso 1 1 calc R U
C116 C 0.45710(11) 0.5860(3) 0.73636(14) 0.0980(17) Uani 1 1 d . .
H11P H 0.445091 0.604436 0.753209 0.147 Uiso 1 1 calc R U
H11Q H 0.473400 0.621147 0.744211 0.147 Uiso 1 1 calc R U
H11R H 0.463516 0.531961 0.746925 0.147 Uiso 1 1 calc R U
C117 C 0.21378(9) -0.1202(3) 0.3650(2) 0.0900(16) Uani 1 1 d . .
H11S H 0.223421 -0.171436 0.372968 0.135 Uiso 1 1 calc R U
H11T H 0.202665 -0.117669 0.329879 0.135 Uiso 1 1 calc R U
H11U H 0.201327 -0.114262 0.382919 0.135 Uiso 1 1 calc R U
C118 C 0.31637(11) 0.7101(3) 0.04616(15) 0.0919(16) Uani 1 1 d . .
H11V H 0.327643 0.753697 0.041299 0.138 Uiso 1 1 calc R U
H11W H 0.297177 0.728686 0.039234 0.138 Uiso 1 1 calc R U
H1J H 0.315924 0.666387 0.024125 0.138 Uiso 1 1 calc R U
C119 C 0.55000(9) 0.4877(3) 0.65629(18) 0.0919(16) Uani 1 1 d . .
H1S H 0.551757 0.541480 0.645255 0.138 Uiso 1 1 calc R U
H1A H 0.565816 0.455388 0.656186 0.138 Uiso 1 1 calc R U
H1B H 0.550118 0.489895 0.689409 0.138 Uiso 1 1 calc R U
C120 C 0.43873(17) -0.1968(3) 0.69467(19) 0.128(2) Uani 1 1 d . .
H12A H 0.425071 -0.201595 0.710309 0.192 Uiso 1 1 calc R U
H12B H 0.457598 -0.189628 0.719682 0.192 Uiso 1 1 calc R U
H12C H 0.438332 -0.245050 0.676000 0.192 Uiso 1 1 calc R U
N1 N 0.37805(5) 0.48629(14) 0.30907(8) 0.0296(5) Uani 1 1 d . .
N2 N 0.39082(5) 0.68103(15) 0.45451(9) 0.0358(6) Uani 1 1 d . .
N3 N 0.31487(5) 0.27206(15) 0.42499(8) 0.0357(6) Uani 1 1 d . .
N4 N 0.42108(5) 0.20123(15) 0.53030(8) 0.0349(6) Uani 1 1 d . .
S1 S 0.38337(2) 0.65250(4) 0.35108(3) 0.03373(19) Uani 1 1 d . .
S2 S 0.35003(2) 0.54145(5) 0.43718(3) 0.0397(2) Uani 1 1 d . .
S3 S 0.36052(2) 0.15345(5) 0.48409(3) 0.0361(2) Uani 1 1 d . .
S4 S 0.40610(2) 0.28681(5) 0.43602(3) 0.0366(2) Uani 1 1 d . .

loop_
_atom_site_aniso_label
_atom_site_aniso_U_11
_atom_site_aniso_U_22
_atom_site_aniso_U_33
_atom_site_aniso_U_23
_atom_site_aniso_U_13
_atom_site_aniso_U_12
C9 0.0397(17) 0.0242(16) 0.0357(16) 0.0000(13) 0.0127(14) -0.0049(13)
C10 0.0384(17) 0.0318(17) 0.0244(14) 0.0001(12) 0.0108(13) -0.0013(13)
C11 0.0342(17) 0.0288(17) 0.0361(16) 0.0037(13) 0.0086(14) -0.0012(13)
C12 0.0345(16) 0.0304(17) 0.0263(14) 0.0009(12) 0.0091(13) -0.0007(13)
C13 0.0427(19) 0.0247(16) 0.0294(15) 0.0023(12) 0.0125(14) -0.0020(13)
C14 0.0374(17) 0.0296(17) 0.0292(15) 0.0014(13) 0.0128(13) -0.0024(13)
C15 0.0380(17) 0.0288(17) 0.0286(15) 0.0043(12) 0.0087(13) -0.0006(13)
C16 0.0460(19) 0.0314(18) 0.0335(16) -0.0002(13) 0.0097(15) -0.0041(15)
C17 0.0342(16) 0.0254(16) 0.0283(14) -0.0013(12) 0.0110(13) -0.0050(13)
C18 0.0362(17) 0.0275(16) 0.0284(15) -0.0010(12) 0.0099(13) -0.0046(13)
C19 0.049(2) 0.0272(16) 0.0298(15) 0.0022(13) 0.0146(15) -0.0013(14)
C20 0.0475(19) 0.0236(16) 0.0233(14) 0.0024(12) 0.0094(13) -0.0025(14)
C21 0.0406(17) 0.0223(15) 0.0327(15) 0.0032(12) 0.0128(14) -0.0006(13)
C22 0.0334(17) 0.0354(18) 0.0367(16) 0.0052(14) 0.0104(14) -0.0054(14)
C23 0.0362(17) 0.0312(17) 0.0330(16) 0.0001(13) 0.0117(14) -0.0019(14)
C24 0.0343(17) 0.0319(17) 0.0309(15) 0.0040(13) 0.0091(13) 0.0016(14)
C25 0.0449(19) 0.0322(17) 0.0236(14) 0.0048(12) 0.0084(14) -0.0042(14)
C26 0.0423(18) 0.0354(18) 0.0311(15) 0.0001(13) 0.0159(14) -0.0064(14)
C27 0.0428(18) 0.0347(18) 0.0305(15) 0.0028(13) 0.0106(14) -0.0066(14)
C28 0.0410(18) 0.0300(17) 0.0426(17) 0.0082(14) 0.0149(15) -0.0014(14)
C29 0.049(2) 0.0313(18) 0.0302(15) -0.0031(13) 0.0118(14) -0.0101(15)
C30 0.0420(18) 0.0271(16) 0.0305(15) -0.0029(13) 0.0136(14) -0.0043(13)
C31 0.0440(18) 0.0243(16) 0.0296(15) 0.0032(12) 0.0123(14) 0.0001(13)
C32 0.0403(18) 0.0329(18) 0.0333(16) 0.0101(14) 0.0078(14) -0.0023(14)
C33 0.0455(19) 0.0327(18) 0.0304(15) -0.0041(13) 0.0150(14) -0.0109(14)
C34 0.052(2) 0.0342(18) 0.0336(16) -0.0020(14) 0.0199(15) -0.0053(15)
C35 0.0442(18) 0.0285(17) 0.0331(16) -0.0027(13) 0.0140(14) -0.0068(14)
C36 0.0359(17) 0.0294(17) 0.0312(15) 0.0005(13) 0.0117(13) -0.0038(13)
C37 0.0331(17) 0.0390(19) 0.0380(17) 0.0003(14) 0.0066(14) -0.0018(14)
C38 0.0390(18) 0.0331(17) 0.0296(15) 0.0025(13) 0.0120(13) -0.0045(14)
C39 0.049(2) 0.0360(19) 0.0260(15) 0.0005(13) 0.0093(14) -0.0044(15)
C40 0.0339(18) 0.0306(18) 0.0453(18) 0.0021(14) 0.0101(15) -0.0015(14)
C41 0.049(2) 0.0318(18) 0.0300(15) 0.0047(13) 0.0126(15) -0.0026(15)
C42 0.0356(17) 0.0363(18) 0.0347(16) 0.0062(14) 0.0105(14) -0.0027(14)
C43 0.054(2) 0.0328(18) 0.0284(15) -0.0049(13) 0.0113(15) -0.0097(15)
C44 0.056(2) 0.0301(18) 0.0343(16) 0.0039(14) 0.0118(16) 0.0026(15)
C45 0.0331(17) 0.0352(18) 0.0422(18) 0.0079(15) 0.0052(15) -0.0079(14)
C46 0.058(2) 0.037(2) 0.0319(16) 0.0027(14) 0.0092(16) -0.0066(17)
C47 0.0417(19) 0.0311(18) 0.0394(17) 0.0030(14) 0.0145(15) -0.0069(14)
C48 0.057(2) 0.0346(19) 0.0367(17) -0.0010(14) 0.0209(16) 0.0032(16)
C49 0.0395(18) 0.0349(18) 0.0276(15) 0.0077(13) 0.0048(14) 0.0001(14)
C50 0.0313(17) 0.0379(19) 0.0434(18) 0.0032(14) 0.0109(15) -0.0069(14)
C51 0.0362(18) 0.042(2) 0.0440(18) 0.0103(15) 0.0094(15) 0.0001(15)
C52 0.057(2) 0.038(2) 0.0369(17) -0.0062(14) 0.0197(16) -0.0077(16)
C53 0.0386(18) 0.0337(18) 0.0372(17) 0.0010(14) 0.0081(14) -0.0089(14)
C54 0.055(2) 0.0291(18) 0.0419(18) -0.0027(14) 0.0206(16) -0.0013(15)
C55 0.056(2) 0.0327(19) 0.0392(18) 0.0057(14) 0.0150(16) -0.0093(16)
C56 0.075(3) 0.0230(17) 0.0385(18) 0.0014(14) 0.0213(18) -0.0033(17)
C57 0.055(2) 0.0337(19) 0.0386(17) 0.0070(14) 0.0135(16) -0.0102(16)
C58 0.055(2) 0.0312(18) 0.0262(15) 0.0046(13) 0.0067(15) -0.0058(16)
C59 0.057(2) 0.039(2) 0.0304(16) 0.0078(14) 0.0120(16) -0.0035(16)
C60 0.046(2) 0.0346(19) 0.0408(18) 0.0062(14) 0.0075(16) -0.0116(15)
C61 0.065(2) 0.0307(18) 0.0307(16) 0.0041(13) 0.0191(16) -0.0019(16)
C62 0.0381(19) 0.0348(19) 0.0449(19) 0.0050(15) -0.0014(15) -0.0026(15)
C63 0.0366(18) 0.0368(19) 0.0345(16) 0.0024(14) 0.0068(14) -0.0086(14)
C64 0.068(2) 0.0345(19) 0.0399(18) -0.0036(15) 0.0172(17) -0.0174(18)
C65 0.0441(19) 0.038(2) 0.0489(19) 0.0007(15) 0.0179(16) -0.0056(16)
C66 0.069(2) 0.0299(18) 0.0378(17) -0.0044(14) 0.0204(17) -0.0143(16)
C67 0.058(2) 0.050(2) 0.046(2) -0.0058(17) 0.0113(18) 0.0022(18)
C68 0.054(2) 0.042(2) 0.053(2) -0.0002(16) 0.0169(18) -0.0005(17)
C69 0.060(2) 0.0294(18) 0.0443(18) 0.0029(14) 0.0222(17) -0.0024(16)
C70 0.046(2) 0.039(2) 0.0317(16) 0.0104(14) 0.0039(15) 0.0016(15)
C71 0.063(2) 0.0344(19) 0.0376(17) 0.0077(14) 0.0238(17) 0.0043(16)
C72 0.0379(18) 0.0383(19) 0.0337(16) 0.0046(14) 0.0040(14) -0.0002(15)
C73 0.051(2) 0.059(2) 0.0376(18) -0.0025(16) 0.0171(16) -0.0002(18)
C74 0.080(3) 0.051(2) 0.0340(18) -0.0016(16) 0.017(2) 0.012(2)
C75 0.049(2) 0.050(2) 0.0477(19) -0.0131(17) 0.0134(17) -0.0037(17)
C76 0.043(2) 0.054(2) 0.0407(18) 0.0110(16) 0.0070(16) -0.0002(17)
C77 0.067(2) 0.0221(16) 0.0385(17) 0.0032(14) 0.0193(17) -0.0054(15)
C78 0.076(2) 0.041(2) 0.0320(17) -0.0063(15) 0.0251(17) -0.0114(18)
C79 0.0316(18) 0.047(2) 0.053(2) 0.0104(17) -0.0002(16) -0.0045(16)
C80 0.059(2) 0.044(2) 0.0404(18) 0.0089(16) 0.0147(17) -0.0087(17)
C81 0.0358(19) 0.043(2) 0.059(2) 0.0090(17) 0.0049(16) -0.0113(16)
C82 0.078(3) 0.033(2) 0.052(2) -0.0003(16) 0.033(2) 0.0037(18)
C83 0.042(2) 0.053(2) 0.064(2) -0.0151(19) 0.0161(18) -0.0196(17)
C84 0.050(2) 0.057(2) 0.057(2) -0.0141(18) 0.0206(18) -0.0180(18)
C85 0.059(2) 0.045(2) 0.050(2) -0.0012(17) 0.0166(18) -0.0031(17)
C86 0.044(2) 0.038(2) 0.065(2) -0.0025(18) 0.0016(19) -0.0005(17)
C87 0.047(2) 0.050(2) 0.056(2) 0.0027(18) 0.0169(18) -0.0120(17)
C88 0.042(2) 0.043(2) 0.061(2) 0.0103(18) 0.0072(18) 0.0083(17)
C89 0.049(2) 0.053(2) 0.062(2) 0.0036(19) 0.0202(19) 0.0105(18)
C90 0.047(2) 0.050(2) 0.051(2) 0.0080(17) 0.0182(17) 0.0019(17)
C91 0.063(2) 0.056(2) 0.0406(19) 0.0098(17) 0.0099(18) 0.0035(19)
C92 0.076(3) 0.056(2) 0.0321(17) 0.0098(16) 0.0199(19) 0.010(2)
C93 0.086(3) 0.047(2) 0.047(2) 0.0047(17) 0.041(2) 0.002(2)
C94 0.042(2) 0.049(2) 0.065(2) -0.0022(18) 0.0253(18) -0.0090(17)
C95 0.049(2) 0.055(2) 0.049(2) 0.0086(17) 0.0247(17) 0.0037(17)
C96 0.091(3) 0.036(2) 0.0402(19) 0.0026(16) 0.015(2) 0.0076(19)
C97 0.043(2) 0.036(2) 0.077(3) 0.0045(19) 0.005(2) -0.0116(16)
C98 0.094(3) 0.052(2) 0.050(2) 0.0133(18) 0.042(2) 0.019(2)
C99 0.049(2) 0.073(3) 0.055(2) -0.010(2) 0.0096(19) -0.011(2)
C100 0.075(3) 0.059(3) 0.075(3) -0.001(2) 0.050(2) -0.002(2)
C101 0.050(2) 0.057(3) 0.086(3) 0.018(2) 0.028(2) -0.012(2)
C102 0.047(2) 0.093(3) 0.046(2) 0.022(2) 0.0134(18) 0.004(2)
C103 0.100(3) 0.050(2) 0.0400(19) 0.0158(17) 0.030(2) -0.002(2)
C104 0.073(3) 0.040(2) 0.077(3) 0.0052(19) 0.022(2) -0.0177(19)
C105 0.056(2) 0.047(2) 0.096(3) -0.026(2) 0.035(2) -0.0255(19)
C106 0.068(3) 0.043(2) 0.099(3) -0.006(2) 0.049(2) -0.0032(19)
C107 0.054(2) 0.042(2) 0.089(3) 0.001(2) 0.028(2) 0.0035(18)
C108 0.075(3) 0.063(3) 0.072(3) 0.012(2) 0.048(2) 0.006(2)
C109 0.093(3) 0.080(3) 0.063(2) 0.021(2) 0.045(2) 0.020(3)
C110 0.073(3) 0.084(3) 0.055(2) 0.020(2) 0.031(2) 0.023(2)
C111 0.124(4) 0.043(2) 0.0356(19) 0.0164(17) 0.025(2) 0.003(2)
C112 0.112(4) 0.033(2) 0.072(3) -0.0112(19) 0.046(3) -0.012(2)
C113 0.072(3) 0.071(3) 0.073(3) 0.007(2) 0.008(2) 0.028(2)
C114 0.084(3) 0.094(4) 0.067(3) -0.009(2) 0.041(2) -0.029(3)
C115 0.086(3) 0.086(3) 0.065(3) 0.018(2) 0.040(2) 0.026(3)
C116 0.131(4) 0.113(4) 0.039(2) 0.015(2) 0.020(3) 0.040(4)
C117 0.060(3) 0.053(3) 0.135(4) 0.008(3) 0.011(3) -0.024(2)
C118 0.117(4) 0.109(4) 0.054(3) 0.035(3) 0.039(3) 0.019(3)
C119 0.060(3) 0.112(4) 0.101(3) -0.042(3) 0.028(3) -0.040(3)
C120 0.255(8) 0.058(3) 0.081(3) 0.040(3) 0.074(4) 0.036(4)
N1 0.0336(13) 0.0261(13) 0.0280(12) 0.0010(10) 0.0104(11) -0.0005(11)
N2 0.0491(16) 0.0287(14) 0.0305(13) 0.0015(11) 0.0162(12) -0.0064(12)
N3 0.0375(14) 0.0344(15) 0.0313(13) 0.0046(11) 0.0086(11) -0.0082(12)
N4 0.0375(15) 0.0325(15) 0.0294(13) 0.0070(11) 0.0067(11) -0.0056(12)
S1 0.0467(5) 0.0253(4) 0.0272(4) 0.0009(3) 0.0118(3) -0.0067(3)
S2 0.0454(5) 0.0311(4) 0.0374(4) 0.0052(3) 0.0098(4) -0.0072(4)
S3 0.0374(4) 0.0310(4) 0.0326(4) 0.0063(3) 0.0049(3) -0.0076(3)
S4 0.0470(5) 0.0275(4) 0.0282(4) 0.0024(3) 0.0062(3) -0.0067(3)

loop_
_atom_type_symbol
_atom_type_description
_atom_type_scat_dispersion_real
_atom_type_scat_dispersion_imag
_atom_type_scat_source
C C 0.0033 0.0016 'International Tables Vol C Tables 4.2.6.8 and 6.1.1.4'
H H 0.0000 0.0000 'International Tables Vol C Tables 4.2.6.8 and 6.1.1.4'
N N 0.0061 0.0033 'International Tables Vol C Tables 4.2.6.8 and 6.1.1.4'
S S 0.1246 0.1234 'International Tables Vol C Tables 4.2.6.8 and 6.1.1.4'

loop_
_geom_angle_atom_site_label_1
_geom_angle_atom_site_label_2
_geom_angle_atom_site_label_3
_geom_angle
C35 C9 C21 124.7(3)
C35 C9 C13 118.0(3)
C21 C9 C13 117.1(2)
C12 C10 C15 125.8(3)
C12 C10 C19 118.5(3)
C15 C10 C19 115.6(2)
C37 C11 C40 120.3(3)
C37 C11 C23 120.5(3)
C40 C11 C23 118.9(3)
C10 C12 N1 124.3(3)
C10 C12 C39 126.2(3)
N1 C12 C39 109.5(2)
C16 C13 C54 119.8(3)
C16 C13 C9 122.4(3)
C54 C13 C9 117.8(3)
C23 C14 C30 126.1(3)
C23 C14 S4 124.5(2)
C30 C14 S4 109.3(2)
C61 C15 C10 124.8(3)
C61 C15 S1 110.4(2)
C10 C15 S1 124.8(2)
C13 C16 C44 119.1(3)
C13 C16 C68 121.2(3)
C44 C16 C68 119.8(3)
N1 C17 C18 126.0(2)
N1 C17 C43 110.6(2)
C18 C17 C43 123.4(3)
C36 C18 C17 123.7(3)
C36 C18 C20 118.6(2)
C17 C18 C20 117.2(2)
C48 C19 C59 120.4(3)
C48 C19 C10 121.0(3)
C59 C19 C10 118.6(3)
C29 C20 C69 119.7(3)
C29 C20 C18 122.4(3)
C69 C20 C18 117.8(3)
C77 C21 C9 124.2(3)
C77 C21 S1 110.0(2)
C9 C21 S1 125.7(2)
C47 C22 C42 124.1(3)
C47 C22 C50 118.2(3)
C42 C22 C50 117.1(3)
C14 C23 C24 122.5(3)
C14 C23 C11 121.3(3)
C24 C23 C11 116.1(2)
N4 C24 C23 123.7(3)
N4 C24 C72 111.7(3)
C23 C24 C72 124.4(3)
C49 C25 C41 125.6(3)
C49 C25 C58 118.3(3)
C41 C25 C58 116.0(3)
C38 C26 C33 122.9(3)
C38 C26 C34 121.6(3)
C33 C26 C34 115.5(3)
C60 C27 C63 124.5(3)
C60 C27 S3 110.4(2)
C63 C27 S3 125.2(2)
C32 C28 C47 113.3(3)
C32 C28 H28 123.4
C47 C28 H28 123.4
C20 C29 C64 119.1(3)
C20 C29 C105 120.6(3)
C64 C29 C105 120.3(3)
C31 C30 C14 115.1(3)
C31 C30 H30 122.5
C14 C30 H30 122.5
C30 C31 C36 112.6(3)
C30 C31 H31 123.7
C36 C31 H31 123.7
C28 C32 C38 115.2(3)
C28 C32 H32 122.4
C38 C32 H32 122.4
N2 C33 C26 123.3(3)
N2 C33 C78 111.5(3)
C26 C33 C78 125.0(3)
C52 C34 C71 120.4(3)
C52 C34 C26 119.7(3)
C71 C34 C26 119.6(3)
C9 C35 N2 123.9(3)
C9 C35 C66 125.8(3)
N2 C35 C66 110.1(2)
C18 C36 C31 129.6(3)
C18 C36 S4 119.7(2)
C31 C36 S4 110.4(2)
C75 C37 C11 118.5(3)
C75 C37 C73 119.4(3)
C11 C37 C73 122.2(3)
C26 C38 C32 127.3(3)
C26 C38 S2 123.5(2)
C32 C38 S2 109.0(2)
C43 C39 C12 107.2(3)
C43 C39 H39 126.4
C12 C39 H39 126.4
C94 C40 C11 119.0(3)
C94 C40 C95 118.9(3)
C11 C40 C95 122.0(3)
C57 C41 C25 124.8(3)
C57 C41 S3 110.3(2)
C25 C41 S3 124.8(2)
N3 C42 C22 126.2(3)
N3 C42 C79 111.3(3)
C22 C42 C79 122.5(3)
C39 C43 C17 106.9(3)
C39 C43 H43 126.6
C17 C43 H43 126.6
C55 C44 C16 121.8(3)
C55 C44 H44 119.1
C16 C44 H44 119.1
C62 C45 C87 120.4(3)
C62 C45 C63 120.3(3)
C87 C45 C63 119.3(3)
C96 C46 C58 118.7(3)
C96 C46 C85 119.4(3)
C58 C46 C85 121.8(3)
C22 C47 C28 129.6(3)
C22 C47 S2 120.0(2)
C28 C47 S2 110.0(2)
C19 C48 C93 118.4(3)
C19 C48 C100 121.8(3)
C93 C48 C100 119.7(3)
C25 C49 N4 123.8(3)
C25 C49 C70 126.4(3)
N4 C49 C70 109.7(3)
C90 C50 C51 119.9(3)
C90 C50 C22 118.2(3)
C51 C50 C22 121.9(3)
C76 C51 C50 119.1(3)
C76 C51 C110 120.9(3)
C50 C51 C110 120.1(3)
C67 C52 C34 118.9(3)
C67 C52 C84 118.0(3)
C34 C52 C84 123.2(3)
C63 C53 N3 125.6(3)
C63 C53 C81 124.5(3)
N3 C53 C81 109.8(3)
C13 C54 C65 119.0(3)
C13 C54 C107 121.2(3)
C65 C54 C107 119.8(3)
C65 C55 C44 117.6(3)
C65 C55 C104 121.8(3)
C44 C55 C104 120.6(3)
C64 C56 C82 117.8(3)
C64 C56 C112 121.7(3)
C82 C56 C112 120.5(3)
C41 C57 C60 114.0(3)
C41 C57 H57 123.0
C60 C57 H57 123.0
C46 C58 C80 120.6(3)
C46 C58 C25 120.9(3)
C80 C58 C25 118.5(3)
C19 C59 C91 119.0(3)
C19 C59 C102 121.9(3)
C91 C59 C102 119.1(3)
C27 C60 C57 113.8(3)
C27 C60 H60 123.1
C57 C60 H60 123.1
C77 C61 C15 114.2(3)
C77 C61 H61 122.9
C15 C61 H61 122.9
C45 C62 C86 119.0(3)
C45 C62 C99 121.3(3)
C86 C62 C99 119.8(3)
C53 C63 C27 126.2(3)
C53 C63 C45 119.0(3)
C27 C63 C45 114.8(3)
C56 C64 C29 122.4(3)
C56 C64 H64 118.8
C29 C64 H64 118.8
C55 C65 C54 122.7(3)
C55 C65 H65 118.6
C54 C65 H65 118.6
C78 C66 C35 106.1(3)
C78 C66 H66 126.9
C35 C66 H66 126.9
C74 C67 C52 121.8(4)
C74 C67 H67 119.1
C52 C67 H67 119.1
C16 C68 H68A 109.5
C16 C68 H68B 109.5
H68A C68 H68B 109.5
C16 C68 H68C 109.5
H68A C68 H68C 109.5
H68B C68 H68C 109.5
C82 C69 C20 118.7(3)
C82 C69 C106 119.9(3)
C20 C69 C106 121.3(3)
C72 C70 C49 107.5(3)
C72 C70 H70 126.3
C49 C70 H70 126.3
C98 C71 C34 117.6(3)
C98 C71 C108 120.0(3)
C34 C71 C108 122.4(3)
C70 C72 C24 105.6(3)
C70 C72 H72 127.2
C24 C72 H72 127.2
C37 C73 H73A 109.5
C37 C73 H73B 109.5
H73A C73 H73B 109.5
C37 C73 H73C 109.5
H73A C73 H73C 109.5
H73B C73 H73C 109.5
C98 C74 C67 118.1(3)
C98 C74 C116 121.5(4)
C67 C74 C116 120.4(4)
C37 C75 C83 121.8(3)
C37 C75 H75 119.1
C83 C75 H75 119.1
C88 C76 C51 122.4(3)
C88 C76 H76 118.8
C51 C76 H76 118.8
C61 C77 C21 113.8(3)
C61 C77 H77 123.1
C21 C77 H77 123.1
C66 C78 C33 107.1(3)
C66 C78 H78 126.5
C33 C78 H78 126.5
C81 C79 C42 106.4(3)
C81 C79 H79 126.8
C42 C79 H79 126.8
C103 C80 C58 118.4(3)
C103 C80 C109 119.9(3)
C58 C80 C109 121.7(3)
C79 C81 C53 106.6(3)
C79 C81 H81 126.7
C53 C81 H81 126.7
C56 C82 C69 122.3(3)
C56 C82 H82 118.9
C69 C82 H82 118.9
C75 C83 C94 118.6(3)
C75 C83 C119 120.6(3)
C94 C83 C119 120.8(3)
C52 C84 H84A 109.5
C52 C84 H84B 109.5
H84A C84 H84B 109.5
C52 C84 H84C 109.5
H84A C84 H84C 109.5
H84B C84 H84C 109.5
C46 C85 H85A 109.5
C46 C85 H85B 109.5
H85A C85 H85B 109.5
C46 C85 H85C 109.5
H85A C85 H85C 109.5
H85B C85 H85C 109.5
C97 C86 C62 122.1(4)
C97 C86 H86 119.0
C62 C86 H86 119.0
C45 C87 C101 118.4(3)
C45 C87 C114 121.3(3)
C101 C87 C114 120.3(3)
C76 C88 C89 117.6(3)
C76 C88 C113 121.2(3)
C89 C88 C113 121.2(4)
C88 C89 C90 122.2(3)
C88 C89 H89 118.9
C90 C89 H89 118.9
C50 C90 C89 118.9(3)
C50 C90 C115 121.3(3)
C89 C90 C115 119.8(3)
C92 C91 C59 121.9(4)
C92 C91 H91 119.1
C59 C91 H91 119.1
C93 C92 C91 118.0(3)
C93 C92 C118 121.0(4)
C91 C92 C118 121.0(4)
C92 C93 C48 122.2(3)
C92 C93 H93 118.9
C48 C93 H93 118.9
C40 C94 C83 121.8(3)
C40 C94 H94 119.1
C83 C94 H94 119.1
C40 C95 H95A 109.5
C40 C95 H95B 109.5
H95A C95 H95B 109.5
C40 C95 H95C 109.5
H95A C95 H95C 109.5
H95B C95 H95C 109.5
C46 C96 C111 121.2(4)
C46 C96 H96 119.4
C111 C96 H96 119.4
C101 C97 C86 117.9(3)
C101 C97 C117 120.7(4)
C86 C97 C117 121.4(4)
C74 C98 C71 123.3(3)
C74 C98 H98 118.3
C71 C98 H98 118.3
C62 C99 H99A 109.5
C62 C99 H99B 109.5
H99A C99 H99B 109.5
C62 C99 H99C 109.5
H99A C99 H99C 109.5
H99B C99 H99C 109.5
C48 C100 H10A 109.5
C48 C100 H10B 109.5
H10A C100 H10B 109.5
C48 C100 H10C 109.5
H10A C100 H10C 109.5
H10B C100 H10C 109.5
C97 C101 C87 122.2(4)
C97 C101 H101 118.9
C87 C101 H101 118.9
C59 C102 H10D 109.5
C59 C102 H10E 109.5
H10D C102 H10E 109.5
C59 C102 H10F 109.5
H10D C102 H10F 109.5
H10E C102 H10F 109.5
C111 C103 C80 122.1(3)
C111 C103 H103 119.0
C80 C103 H103 119.0
C55 C104 H10G 109.5
C55 C104 H10H 109.5
H10G C104 H10H 109.5
C55 C104 H10I 109.5
H10G C104 H10I 109.5
H10H C104 H10I 109.5
C29 C105 H10J 109.5
C29 C105 H10K 109.5
H10J C105 H10K 109.5
C29 C105 H10L 109.5
H10J C105 H10L 109.5
H10K C105 H10L 109.5
C69 C106 H10M 109.5
C69 C106 H10N 109.5
H10M C106 H10N 109.5
C69 C106 H10O 109.5
H10M C106 H10O 109.5
H10N C106 H10O 109.5
C54 C107 H10P 109.5
C54 C107 H10Q 109.5
H10P C107 H10Q 109.5
C54 C107 H10R 109.5
H10P C107 H10R 109.5
H10Q C107 H10R 109.5
C71 C108 H10S 109.5
C71 C108 H10T 109.5
H10S C108 H10T 109.5
C71 C108 H10U 109.5
H10S C108 H10U 109.5
H10T C108 H10U 109.5
C80 C109 H10V 109.5
C80 C109 H10W 109.5
H10V C109 H10W 109.5
C80 C109 H10$ 109.5
H10V C109 H10$ 109.5
H10W C109 H10$ 109.5
C51 C110 H11A 109.5
C51 C110 H11B 109.5
H11A C110 H11B 109.5
C51 C110 H11C 109.5
H11A C110 H11C 109.5
H11B C110 H11C 109.5
C103 C111 C96 118.8(3)
C103 C111 C120 121.8(4)
C96 C111 C120 119.4(4)
C56 C112 H11D 109.5
C56 C112 H11E 109.5
H11D C112 H11E 109.5
C56 C112 H11F 109.5
H11D C112 H11F 109.5
H11E C112 H11F 109.5
C88 C113 H11G 109.5
C88 C113 H11H 109.5
H11G C113 H11H 109.5
C88 C113 H11I 109.5
H11G C113 H11I 109.5
H11H C113 H11I 109.5
C87 C114 H11J 109.5
C87 C114 H11K 109.5
H11J C114 H11K 109.5
C87 C114 H11L 109.5
H11J C114 H11L 109.5
H11K C114 H11L 109.5
C90 C115 H11M 109.5
C90 C115 H11N 109.5
H11M C115 H11N 109.5
C90 C115 H11O 109.5
H11M C115 H11O 109.5
H11N C115 H11O 109.5
C74 C116 H11P 109.5
C74 C116 H11Q 109.5
H11P C116 H11Q 109.5
C74 C116 H11R 109.5
H11P C116 H11R 109.5
H11Q C116 H11R 109.5
C97 C117 H11S 109.5
C97 C117 H11T 109.5
H11S C117 H11T 109.5
C97 C117 H11U 109.5
H11S C117 H11U 109.5
H11T C117 H11U 109.5
C92 C118 H11V 109.5
C92 C118 H11W 109.5
H11V C118 H11W 109.5
C92 C118 H1J 109.5
H11V C118 H1J 109.5
H11W C118 H1J 109.5
C83 C119 H1S 109.5
C83 C119 H1A 109.5
H1S C119 H1A 109.5
C83 C119 H1B 109.5
H1S C119 H1B 109.5
H1A C119 H1B 109.5
C111 C120 H12A 109.5
C111 C120 H12B 109.5
H12A C120 H12B 109.5
C111 C120 H12C 109.5
H12A C120 H12C 109.5
H12B C120 H12C 109.5
C17 N1 C12 105.8(2)
C33 N2 C35 105.1(2)
C42 N3 C53 105.9(2)
C24 N4 C49 105.5(2)
C15 S1 C21 91.51(14)
C38 S2 C47 91.85(14)
C41 S3 C27 91.47(15)
C14 S4 C36 91.77(14)

loop_
_geom_bond_atom_site_label_1
_geom_bond_atom_site_label_2
_geom_bond_distance
C9 C35 1.368(4)
C9 C21 1.433(4)
C9 C13 1.505(4)
C10 C12 1.372(4)
C10 C15 1.439(4)
C10 C19 1.503(4)
C11 C37 1.404(4)
C11 C40 1.406(4)
C11 C23 1.489(4)
C12 N1 1.388(3)
C12 C39 1.455(4)
C13 C16 1.391(4)
C13 C54 1.392(4)
C14 C23 1.372(4)
C14 C30 1.436(4)
C14 S4 1.748(3)
C15 C61 1.381(4)
C15 S1 1.740(3)
C16 C44 1.407(4)
C16 C68 1.499(5)
C17 N1 1.351(4)
C17 C18 1.432(4)
C17 C43 1.459(4)
C18 C36 1.387(4)
C18 C20 1.498(4)
C19 C48 1.387(4)
C19 C59 1.388(4)
C20 C29 1.392(4)
C20 C69 1.403(4)
C21 C77 1.389(4)
C21 S1 1.748(3)
C22 C47 1.368(4)
C22 C42 1.448(4)
C22 C50 1.517(4)
C23 C24 1.434(4)
C24 N4 1.328(4)
C24 C72 1.459(4)
C25 C49 1.364(4)
C25 C41 1.435(4)
C25 C58 1.503(4)
C26 C38 1.368(4)
C26 C33 1.442(4)
C26 C34 1.486(4)
C27 C60 1.381(4)
C27 C63 1.441(4)
C27 S3 1.750(3)
C28 C32 1.341(4)
C28 C47 1.429(4)
C28 H28 0.9300
C29 C64 1.403(4)
C29 C105 1.497(5)
C30 C31 1.354(4)
C30 H30 0.9300
C31 C36 1.431(4)
C31 H31 0.9300
C32 C38 1.439(4)
C32 H32 0.9300
C33 N2 1.336(4)
C33 C78 1.453(4)
C34 C52 1.396(4)
C34 C71 1.407(4)
C35 N2 1.397(4)
C35 C66 1.453(4)
C36 S4 1.755(3)
C37 C75 1.381(4)
C37 C73 1.510(4)
C38 S2 1.750(3)
C39 C43 1.331(4)
C39 H39 0.9300
C40 C94 1.370(4)
C40 C95 1.507(4)
C41 C57 1.383(4)
C41 S3 1.748(3)
C42 N3 1.335(4)
C42 C79 1.459(4)
C43 H43 0.9300
C44 C55 1.382(5)
C44 H44 0.9300
C45 C62 1.379(4)
C45 C87 1.390(5)
C45 C63 1.506(4)
C46 C96 1.392(4)
C46 C58 1.407(5)
C46 C85 1.511(5)
C47 S2 1.758(3)
C48 C93 1.408(5)
C48 C100 1.492(5)
C49 N4 1.385(4)
C49 C70 1.439(4)
C50 C90 1.391(5)
C50 C51 1.403(4)
C51 C76 1.381(4)
C51 C110 1.507(5)
C52 C67 1.394(4)
C52 C84 1.504(4)
C53 C63 1.378(4)
C53 N3 1.380(4)
C53 C81 1.457(4)
C54 C65 1.394(4)
C54 C107 1.525(5)
C55 C65 1.371(5)
C55 C104 1.507(5)
C56 C64 1.365(5)
C56 C82 1.389(5)
C56 C112 1.504(5)
C57 C60 1.385(4)
C57 H57 0.9300
C58 C80 1.410(4)
C59 C91 1.395(4)
C59 C102 1.504(5)
C60 H60 0.9300
C61 C77 1.371(4)
C61 H61 0.9300
C62 C86 1.398(5)
C62 C99 1.503(5)
C64 H64 0.9300
C65 H65 0.9300
C66 C78 1.340(4)
C66 H66 0.9300
C67 C74 1.384(5)
C67 H67 0.9300
C68 H68A 0.9600
C68 H68B 0.9600
C68 H68C 0.9600
C69 C82 1.395(4)
C69 C106 1.512(5)
C70 C72 1.336(4)
C70 H70 0.9300
C71 C98 1.394(5)
C71 C108 1.504(5)
C72 H72 0.9300
C73 H73A 0.9600
C73 H73B 0.9600
C73 H73C 0.9600
C74 C98 1.363(5)
C74 C116 1.510(5)
C75 C83 1.385(5)
C75 H75 0.9300
C76 C88 1.380(5)
C76 H76 0.9300
C77 H77 0.9300
C78 H78 0.9300
C79 C81 1.339(5)
C79 H79 0.9300
C80 C103 1.387(5)
C80 C109 1.501(5)
C81 H81 0.9300
C82 H82 0.9300
C83 C94 1.386(5)
C83 C119 1.518(5)
C84 H84A 0.9600
C84 H84B 0.9600
C84 H84C 0.9600
C85 H85A 0.9600
C85 H85B 0.9600
C85 H85C 0.9600
C86 C97 1.374(5)
C86 H86 0.9300
C87 C101 1.408(5)
C87 C114 1.518(5)
C88 C89 1.385(5)
C88 C113 1.522(5)
C89 C90 1.392(5)
C89 H89 0.9300
C90 C115 1.508(5)
C91 C92 1.384(5)
C91 H91 0.9300
C92 C93 1.366(5)
C92 C118 1.513(5)
C93 H93 0.9300
C94 H94 0.9300
C95 H95A 0.9600
C95 H95B 0.9600
C95 H95C 0.9600
C96 C111 1.397(5)
C96 H96 0.9300
C97 C101 1.366(5)
C97 C117 1.512(5)
C98 H98 0.9300
C99 H99A 0.9600
C99 H99B 0.9600
C99 H99C 0.9600
C100 H10A 0.9600
C100 H10B 0.9600
C100 H10C 0.9600
C101 H101 0.9300
C102 H10D 0.9600
C102 H10E 0.9600
C102 H10F 0.9600
C103 C111 1.383(6)
C103 H103 0.9300
C104 H10G 0.9600
C104 H10H 0.9600
C104 H10I 0.9600
C105 H10J 0.9600
C105 H10K 0.9600
C105 H10L 0.9600
C106 H10M 0.9600
C106 H10N 0.9600
C106 H10O 0.9600
C107 H10P 0.9600
C107 H10Q 0.9600
C107 H10R 0.9600
C108 H10S 0.9600
C108 H10T 0.9600
C108 H10U 0.9600
C109 H10V 0.9600
C109 H10W 0.9600
C109 H10$ 0.9600
C110 H11A 0.9600
C110 H11B 0.9600
C110 H11C 0.9600
C111 C120 1.519(5)
C112 H11D 0.9600
C112 H11E 0.9600
C112 H11F 0.9600
C113 H11G 0.9600
C113 H11H 0.9600
C113 H11I 0.9600
C114 H11J 0.9600
C114 H11K 0.9600
C114 H11L 0.9600
C115 H11M 0.9600
C115 H11N 0.9600
C115 H11O 0.9600
C116 H11P 0.9600
C116 H11Q 0.9600
C116 H11R 0.9600
C117 H11S 0.9600
C117 H11T 0.9600
C117 H11U 0.9600
C118 H11V 0.9600
C118 H11W 0.9600
C118 H1J 0.9600
C119 H1S 0.9600
C119 H1A 0.9600
C119 H1B 0.9600
C120 H12A 0.9600
C120 H12B 0.9600
C120 H12C 0.9600

loop_
_platon_squeeze_void_nr
_platon_squeeze_void_average_x
_platon_squeeze_void_average_y
_platon_squeeze_void_average_z
_platon_squeeze_void_volume
_platon_squeeze_void_count_electrons
_platon_squeeze_void_content
1 0.250 0.317 0.038 2223 377 ' '
2 0.750 0.817 0.038 2223 377 ' '
3 0.500 -0.047 0.250 621 84 ' '
4 1.000 0.453 0.250 621 84 ' '
5 0.500 1.047 0.750 620 85 ' '
6 1.000 0.547 0.750 620 85 ' '
